data_7119796
loop_
_publ_author_name
'Ravi, Arthi'
'Hassan, Syed Zahid'
'Vanikrishna, Ajithkumar N.'
'Sureshan, Kana M.'

_publ_section_title
;
 Regioselective SN2 reactions for rapid syntheses of azido-inositols by
 one-pot sequence-specific nucleophilysis.
;
_journal_issue 28
_journal_name_full 'Chemical communications (Cambridge, England)'
_journal_page_first 3971
_journal_paper_doi 10.1039/c7cc01219e
_journal_volume 53
_journal_year 2017
_chemical_absolute_configuration rm
_chemical_formula_moiety '2(C20 H30 F6 O14 S2), C H Cl3'
_chemical_formula_sum 'C41 H61 Cl3 F12 O28 S4'
_chemical_formula_weight 1464.48
_chemical_name_systematic
;
 ?
;
_space_group_crystal_system monoclinic
_space_group_IT_number 15
_space_group_name_Hall '-C 2yc'
_space_group_name_H-M_alt 'C 1 2/c 1'
_symmetry_space_group_name_Hall '-C 2yc'
_symmetry_space_group_name_H-M 'C 1 2/c 1'
_atom_sites_solution_hydrogens geom
_audit_creation_method SHELXL-2014
_audit_update_record
;
2017-02-14 deposited with the CCDC.
2017-03-10 downloaded from the CCDC.
;
_cell_angle_alpha 90
_cell_angle_beta 97.576(6)
_cell_angle_gamma 90
_cell_formula_units_Z 8
_cell_length_a 17.375(2)
_cell_length_b 16.966(2)
_cell_length_c 43.501(5)
_cell_measurement_reflns_used 9896
_cell_measurement_temperature 150(2)
_cell_measurement_theta_max 27.95
_cell_measurement_theta_min 2.40
_cell_volume 12711(3)
_computing_cell_refinement 'Bruker SAINT'
_computing_data_collection 'Bruker APEX2'
_computing_data_reduction 'Bruker SAINT'
_computing_molecular_graphics 'Bruker SHELXTL'
_computing_publication_material 'Bruker SHELXTL'
_computing_structure_refinement 'SHELXL-2014 (Sheldrick, 2014)'
_computing_structure_solution 'SHELXL-2014 (Sheldrick, 2014)'
_diffrn_ambient_temperature 150(2)
_diffrn_detector_area_resol_mean 0
_diffrn_measured_fraction_theta_full 0.949
_diffrn_measured_fraction_theta_max 0.999
_diffrn_measurement_device_type 'Bruker APEX-II CCD'
_diffrn_measurement_method '\f and \w scans'
_diffrn_radiation_type MoK\a
_diffrn_radiation_wavelength 0.71073
_diffrn_reflns_av_R_equivalents 0.0323
_diffrn_reflns_av_unetI/netI 0.0311
_diffrn_reflns_Laue_measured_fraction_full 0.949
_diffrn_reflns_Laue_measured_fraction_max 0.999
_diffrn_reflns_limit_h_max 20
_diffrn_reflns_limit_h_min -20
_diffrn_reflns_limit_k_max 19
_diffrn_reflns_limit_k_min -19
_diffrn_reflns_limit_l_max 51
_diffrn_reflns_limit_l_min -50
_diffrn_reflns_number 47771
_diffrn_reflns_point_group_measured_fraction_full 0.949
_diffrn_reflns_point_group_measured_fraction_max 0.999
_diffrn_reflns_theta_full 25.242
_diffrn_reflns_theta_max 24.712
_diffrn_reflns_theta_min 0.944
_diffrn_source 'sealed tube'
_exptl_absorpt_coefficient_mu 0.390
_exptl_absorpt_correction_T_max 0.9618
_exptl_absorpt_correction_T_min 0.9495
_exptl_absorpt_correction_type multi-scan
_exptl_absorpt_process_details SADABS
_exptl_crystal_colour colourless
_exptl_crystal_density_diffrn 1.530
_exptl_crystal_density_meas 1.529
_exptl_crystal_density_method none
_exptl_crystal_description block
_exptl_crystal_F_000 6032
_exptl_crystal_size_max 0.200
_exptl_crystal_size_mid 0.150
_exptl_crystal_size_min 0.150
_refine_diff_density_max 3.340
_refine_diff_density_min -0.985
_refine_diff_density_rms 0.103
_refine_ls_extinction_method none
_refine_ls_goodness_of_fit_ref 1.056
_refine_ls_hydrogen_treatment constr
_refine_ls_matrix_type full
_refine_ls_number_parameters 821
_refine_ls_number_reflns 10835
_refine_ls_number_restraints 0
_refine_ls_restrained_S_all 1.056
_refine_ls_R_factor_all 0.0850
_refine_ls_R_factor_gt 0.0719
_refine_ls_shift/su_max 0.000
_refine_ls_shift/su_mean 0.000
_refine_ls_structure_factor_coef Fsqd
_refine_ls_weighting_details 'w=1/[\s^2^(Fo^2^)+(0.1055P)^2^+77.1342P] where P=(Fo^2^+2Fc^2^)/3'
_refine_ls_weighting_scheme calc
_refine_ls_wR_factor_gt 0.1947
_refine_ls_wR_factor_ref 0.2106
_reflns_Friedel_coverage 0.000
_reflns_number_gt 8980
_reflns_number_total 10835
_reflns_threshold_expression 'I > 2\s(I)'
_cod_data_source_file c7cc01219e2.cif
_cod_data_source_block shelx
_cod_depositor_comments 'Adding full bibliography for 7119789--7119796.cif.'
_cod_database_code 7119796
_shelx_space_group_comment
;
The symmetry employed for this shelxl refinement is uniquely defined
by the following loop, which should always be used as a source of
symmetry information in preference to the above space-group names.
They are only intended as comments.
;
_shelx_estimated_absorpt_t_min 0.926
_shelx_estimated_absorpt_t_max 0.944
_shelxl_version_number 2014-3

loop_
_space_group_symop_operation_xyz
'x, y, z'
'-x, y, -z+1/2'
'x+1/2, y+1/2, z'
'-x+1/2, y+1/2, -z+1/2'
'-x, -y, -z'
'x, -y, z-1/2'
'-x+1/2, -y+1/2, -z'
'x+1/2, -y+1/2, z-1/2'

loop_
_atom_site_label
_atom_site_type_symbol
_atom_site_fract_x
_atom_site_fract_y
_atom_site_fract_z
_atom_site_U_iso_or_equiv
_atom_site_adp_type
_atom_site_occupancy
_atom_site_site_symmetry_order
_atom_site_calc_flag
_atom_site_refinement_flags_posn
_atom_site_refinement_flags_adp
_atom_site_refinement_flags_occupancy
_atom_site_disorder_assembly
_atom_site_disorder_group
C1A C 0.7848(2) 0.1374(2) 0.13603(9) 0.0209(8) Uani 1 1 d . . . . .
H1A H 0.7399 0.1022 0.1287 0.025 Uiso 1 1 calc R U . . .
C1B C 0.8635(2) 0.5499(2) 0.08241(9) 0.0237(8) Uani 1 1 d . . . . .
H1B H 0.8361 0.4979 0.0803 0.028 Uiso 1 1 calc R U . . .
C2A C 0.7707(2) 0.2206(2) 0.12443(8) 0.0202(8) Uani 1 1 d . . . . .
H2A H 0.8187 0.2528 0.1302 0.024 Uiso 1 1 calc R U . . .
C2B C 0.9429(2) 0.5422(2) 0.10138(9) 0.0228(8) Uani 1 1 d . . . . .
H2B H 0.9710 0.5937 0.1013 0.027 Uiso 1 1 calc R U . . .
C3A C 0.7036(2) 0.2567(2) 0.13881(9) 0.0209(8) Uani 1 1 d . . . . .
H3A H 0.6561 0.2242 0.1327 0.025 Uiso 1 1 calc R U . . .
C3B C 0.9360(2) 0.5187(2) 0.13448(9) 0.0231(8) Uani 1 1 d . . . . .
H3B H 0.9107 0.4657 0.1345 0.028 Uiso 1 1 calc R U . . .
C4A C 0.7195(2) 0.2595(2) 0.17357(9) 0.0223(8) Uani 1 1 d . . . . .
H4A H 0.6747 0.2831 0.1826 0.027 Uiso 1 1 calc R U . . .
C4B C 0.8887(2) 0.5774(2) 0.15021(10) 0.0234(8) Uani 1 1 d . . . . .
H4B H 0.8830 0.5602 0.1718 0.028 Uiso 1 1 calc R U . . .
C5A C 0.7360(2) 0.1768(2) 0.18548(9) 0.0224(8) Uani 1 1 d . . . . .
H5A H 0.6880 0.1442 0.1807 0.027 Uiso 1 1 calc R U . . .
C5B C 0.8103(2) 0.5855(2) 0.13072(9) 0.0230(8) Uani 1 1 d . . . . .
H5B H 0.7831 0.5334 0.1302 0.028 Uiso 1 1 calc R U . . .
C6A C 0.8016(2) 0.1386(2) 0.17106(9) 0.0217(8) Uani 1 1 d . . . . .
H6A H 0.8507 0.1685 0.1774 0.026 Uiso 1 1 calc R U . . .
C6B C 0.8171(2) 0.6101(2) 0.09770(9) 0.0239(8) Uani 1 1 d . . . . .
H6B H 0.8439 0.6624 0.0979 0.029 Uiso 1 1 calc R U . . .
C7A C 0.7388(2) 0.2966(2) 0.07907(9) 0.0239(8) Uani 1 1 d . . . . .
C7B C 1.0634(2) 0.4751(2) 0.10390(11) 0.0285(9) Uani 1 1 d . . . . .
C8A C 0.6720(2) 0.3364(2) 0.09372(9) 0.0252(9) Uani 1 1 d . . . . .
C8B C 1.0600(2) 0.4569(2) 0.13853(10) 0.0277(9) Uani 1 1 d . . . . .
C9A C 0.7714(3) 0.1014(3) 0.23132(10) 0.0310(10) Uani 1 1 d . . . . .
C9B C 0.6892(2) 0.6529(3) 0.12795(10) 0.0274(9) Uani 1 1 d . . . . .
C10A C 0.8320(2) 0.0564(3) 0.21501(9) 0.0301(9) Uani 1 1 d . . . . .
C10B C 0.6949(2) 0.6741(2) 0.09357(10) 0.0286(9) Uani 1 1 d . . . . .
C11A C 0.7210(3) 0.2850(3) 0.04430(9) 0.0325(10) Uani 1 1 d . . . . .
H11A H 0.6753 0.2510 0.0397 0.049 Uiso 1 1 calc R U . . .
H11B H 0.7106 0.3362 0.0342 0.049 Uiso 1 1 calc R U . . .
H11C H 0.7656 0.2602 0.0365 0.049 Uiso 1 1 calc R U . . .
C11B C 1.1002(2) 0.4105(3) 0.08692(12) 0.0344(10) Uani 1 1 d . . . . .
H11D H 1.0707 0.3616 0.0880 0.052 Uiso 1 1 calc R U . . .
H11E H 1.0999 0.4257 0.0652 0.052 Uiso 1 1 calc R U . . .
H11F H 1.1538 0.4023 0.0966 0.052 Uiso 1 1 calc R U . . .
C12A C 0.8759(3) 0.3162(3) 0.07936(11) 0.0362(10) Uani 1 1 d . . . . .
H12A H 0.9176 0.3534 0.0864 0.054 Uiso 1 1 calc R U . . .
H12B H 0.8878 0.2647 0.0890 0.054 Uiso 1 1 calc R U . . .
H12C H 0.8713 0.3110 0.0568 0.054 Uiso 1 1 calc R U . . .
C12B C 1.1115(3) 0.5775(3) 0.07326(12) 0.0415(11) Uani 1 1 d . . . . .
H12D H 1.1393 0.6279 0.0752 0.062 Uiso 1 1 calc R U . . .
H12E H 1.1411 0.5394 0.0625 0.062 Uiso 1 1 calc R U . . .
H12F H 1.0602 0.5852 0.0613 0.062 Uiso 1 1 calc R U . . .
C13A C 0.6608(3) 0.4222(3) 0.08483(11) 0.0355(10) Uani 1 1 d . . . . .
H13A H 0.7084 0.4515 0.0919 0.053 Uiso 1 1 calc R U . . .
H13B H 0.6489 0.4266 0.0622 0.053 Uiso 1 1 calc R U . . .
H13C H 0.6178 0.4440 0.0946 0.053 Uiso 1 1 calc R U . . .
C13B C 1.1385(2) 0.4617(3) 0.15832(12) 0.0372(11) Uani 1 1 d . . . . .
H13D H 1.1594 0.5151 0.1572 0.056 Uiso 1 1 calc R U . . .
H13E H 1.1327 0.4491 0.1799 0.056 Uiso 1 1 calc R U . . .
H13F H 1.1742 0.4239 0.1506 0.056 Uiso 1 1 calc R U . . .
C14A C 0.5361(3) 0.3130(3) 0.09675(11) 0.0439(12) Uani 1 1 d . . . . .
H14A H 0.4935 0.2776 0.0888 0.066 Uiso 1 1 calc R U . . .
H14B H 0.5452 0.3096 0.1194 0.066 Uiso 1 1 calc R U . . .
H14C H 0.5223 0.3673 0.0906 0.066 Uiso 1 1 calc R U . . .
C14B C 1.0145(3) 0.3514(3) 0.16841(12) 0.0427(12) Uani 1 1 d . . . . .
H14D H 0.9900 0.2994 0.1660 0.064 Uiso 1 1 calc R U . . .
H14E H 1.0651 0.3467 0.1812 0.064 Uiso 1 1 calc R U . . .
H14F H 0.9813 0.3872 0.1785 0.064 Uiso 1 1 calc R U . . .
C15A C 0.6383(3) 0.0852(3) 0.23919(14) 0.0516(14) Uani 1 1 d . . . . .
H15A H 0.5940 0.0498 0.2338 0.077 Uiso 1 1 calc R U . . .
H15B H 0.6514 0.0874 0.2618 0.077 Uiso 1 1 calc R U . . .
H15C H 0.6247 0.1382 0.2312 0.077 Uiso 1 1 calc R U . . .
C15B C 0.6529(3) 0.7178(3) 0.14515(11) 0.0402(11) Uani 1 1 d . . . . .
H15D H 0.6849 0.7654 0.1454 0.060 Uiso 1 1 calc R U . . .
H15E H 0.6006 0.7291 0.1347 0.060 Uiso 1 1 calc R U . . .
H15F H 0.6497 0.7008 0.1665 0.060 Uiso 1 1 calc R U . . .
C16A C 0.7992(3) 0.1154(3) 0.26549(10) 0.0443(12) Uani 1 1 d . . . . .
H16A H 0.8469 0.1469 0.2676 0.066 Uiso 1 1 calc R U . . .
H16B H 0.7591 0.1437 0.2749 0.066 Uiso 1 1 calc R U . . .
H16C H 0.8096 0.0647 0.2760 0.066 Uiso 1 1 calc R U . . .
C16B C 0.6350(3) 0.5466(3) 0.15509(12) 0.0450(12) Uani 1 1 d . . . . .
H16D H 0.6056 0.4975 0.1511 0.068 Uiso 1 1 calc R U . . .
H16E H 0.6851 0.5352 0.1674 0.068 Uiso 1 1 calc R U . . .
H16F H 0.6055 0.5831 0.1665 0.068 Uiso 1 1 calc R U . . .
C17A C 0.8364(3) -0.0302(3) 0.22252(11) 0.0443(13) Uani 1 1 d . . . . .
H17A H 0.7857 -0.0546 0.2161 0.067 Uiso 1 1 calc R U . . .
H17B H 0.8756 -0.0551 0.2115 0.067 Uiso 1 1 calc R U . . .
H17C H 0.8506 -0.0372 0.2449 0.067 Uiso 1 1 calc R U . . .
C17B C 0.6175(2) 0.6711(3) 0.07287(11) 0.0376(11) Uani 1 1 d . . . . .
H17D H 0.5960 0.6177 0.0731 0.056 Uiso 1 1 calc R U . . .
H17E H 0.5815 0.7085 0.0805 0.056 Uiso 1 1 calc R U . . .
H17F H 0.6251 0.6851 0.0516 0.056 Uiso 1 1 calc R U . . .
C18A C 0.9678(3) 0.0698(4) 0.20989(12) 0.0580(16) Uani 1 1 d . . . . .
H18A H 1.0134 0.1019 0.2173 0.087 Uiso 1 1 calc R U . . .
H18B H 0.9781 0.0146 0.2157 0.087 Uiso 1 1 calc R U . . .
H18C H 0.9567 0.0741 0.1873 0.087 Uiso 1 1 calc R U . . .
C18B C 0.7443(3) 0.7812(3) 0.06604(13) 0.0484(13) Uani 1 1 d . . . . .
H18D H 0.7697 0.8325 0.0696 0.073 Uiso 1 1 calc R U . . .
H18E H 0.7778 0.7459 0.0559 0.073 Uiso 1 1 calc R U . . .
H18F H 0.6946 0.7878 0.0528 0.073 Uiso 1 1 calc R U . . .
C19A C 0.8859(3) 0.0516(4) 0.07366(12) 0.0510(14) Uani 1 1 d . . . . .
C19B C 0.7698(3) 0.5692(4) 0.00408(13) 0.0562(14) Uani 1 1 d . . . . .
C20A C 0.8500(4) 0.3468(3) 0.23866(13) 0.0570(16) Uani 1 1 d . . . . .
C20B C 0.9159(4) 0.7774(5) 0.1846(3) 0.098(3) Uani 1 1 d . . . . .
O1A O 0.85695(15) 0.10991(16) 0.12481(6) 0.0251(6) Uani 1 1 d . . . . .
O1B O 0.87480(16) 0.58231(17) 0.05188(7) 0.0291(6) Uani 1 1 d . . . . .
O2A O 0.75218(15) 0.21928(16) 0.09171(6) 0.0222(6) Uani 1 1 d . . . . .
O2B O 0.98576(15) 0.48297(15) 0.08779(6) 0.0243(6) Uani 1 1 d . . . . .
O3A O 0.68953(16) 0.33470(16) 0.12700(6) 0.0241(6) Uani 1 1 d . . . . .
O3B O 1.01189(15) 0.51394(16) 0.15134(7) 0.0268(6) Uani 1 1 d . . . . .
O4A O 0.79136(15) 0.30680(16) 0.18203(6) 0.0245(6) Uani 1 1 d . . . . .
O4B O 0.92777(16) 0.65503(16) 0.15030(7) 0.0279(6) Uani 1 1 d . . . . .
O5A O 0.75780(16) 0.17918(17) 0.21810(6) 0.0274(6) Uani 1 1 d . . . . .
O5B O 0.76527(15) 0.64202(16) 0.14470(6) 0.0261(6) Uani 1 1 d . . . . .
O6A O 0.81096(15) 0.05990(16) 0.18195(6) 0.0254(6) Uani 1 1 d . . . . .
O6B O 0.74198(15) 0.61662(16) 0.08056(6) 0.0262(6) Uani 1 1 d . . . . .
O7A O 0.80406(16) 0.34487(16) 0.08794(7) 0.0282(6) Uani 1 1 d . . . . .
O7B O 1.10285(16) 0.54818(17) 0.10340(7) 0.0323(7) Uani 1 1 d . . . . .
O8A O 0.60531(16) 0.29029(17) 0.08423(6) 0.0280(6) Uani 1 1 d . . . . .
O8B O 1.02505(16) 0.38193(16) 0.13861(7) 0.0295(6) Uani 1 1 d . . . . .
O9A O 0.70319(17) 0.05672(18) 0.22570(7) 0.0352(7) Uani 1 1 d . . . . .
O9B O 0.64763(16) 0.58159(18) 0.12621(7) 0.0313(7) Uani 1 1 d . . . . .
O10A O 0.90276(17) 0.0972(2) 0.22354(7) 0.0393(8) Uani 1 1 d . . . . .
O10B O 0.73113(18) 0.74814(17) 0.09494(7) 0.0352(7) Uani 1 1 d . . . . .
O11A O 0.7948(2) -0.0165(2) 0.10891(10) 0.0542(10) Uani 1 1 d . . . . .
O11B O 0.9177(2) 0.5605(3) 0.00132(9) 0.0651(12) Uani 1 1 d . . . . .
O12A O 0.9352(2) -0.0079(2) 0.12751(10) 0.0613(11) Uani 1 1 d . . . . .
O12B O 0.8557(3) 0.4520(2) 0.02714(9) 0.0715(13) Uani 1 1 d . . . . .
O13A O 0.7188(2) 0.4028(2) 0.20912(8) 0.0459(9) Uani 1 1 d . . . . .
O13B O 1.04513(18) 0.7171(2) 0.17389(8) 0.0470(9) Uani 1 1 d . . . . .
O14A O 0.8418(2) 0.4366(2) 0.19025(8) 0.0462(8) Uani 1 1 d . . . . .
O14B O 0.9672(2) 0.6399(3) 0.20679(8) 0.0569(11) Uani 1 1 d . . . . .
F1A F 0.9030(2) -0.0131(3) 0.05884(9) 0.0808(12) Uani 1 1 d . . . . .
F1B F 0.7572(2) 0.5449(3) -0.02539(8) 0.0795(11) Uani 1 1 d . . . . .
F2A F 0.8253(2) 0.0850(2) 0.05743(7) 0.0681(10) Uani 1 1 d . . . . .
F2B F 0.7133(2) 0.5395(3) 0.01872(9) 0.0813(12) Uani 1 1 d . . . . .
F3A F 0.9446(2) 0.1007(3) 0.07524(9) 0.0868(13) Uani 1 1 d . . . . .
F3B F 0.7666(2) 0.6447(2) 0.00475(8) 0.0664(9) Uani 1 1 d . . . . .
F4A F 0.9041(2) 0.2973(2) 0.23261(9) 0.0770(12) Uani 1 1 d . . . . .
F4B F 0.9074(3) 0.8188(3) 0.16006(19) 0.134(3) Uani 1 1 d . . . . .
F5A F 0.8053(3) 0.3116(2) 0.25638(7) 0.0837(13) Uani 1 1 d . . . . .
F5B F 0.8473(2) 0.7587(3) 0.19231(13) 0.1064(18) Uani 1 1 d . . . . .
F6A F 0.8828(3) 0.4082(2) 0.25343(9) 0.0920(15) Uani 1 1 d . . . . .
F6B F 0.9540(3) 0.8168(3) 0.20881(16) 0.141(3) Uani 1 1 d . . . . .
S1A S 0.86567(6) 0.02507(7) 0.11228(3) 0.0348(3) Uani 1 1 d . . . . .
S1B S 0.86387(8) 0.53276(8) 0.02126(3) 0.0466(3) Uani 1 1 d . . . . .
S2A S 0.79327(6) 0.38163(6) 0.20233(2) 0.0297(3) Uani 1 1 d . . . . .
S2B S 0.97293(6) 0.68900(7) 0.18057(3) 0.0377(3) Uani 1 1 d . . . . .
C1 C 1.0077(3) 0.7986(4) 0.01442(11) 0.0521(15) Uani 1 1 d . . . . .
H1 H 1.0413 0.7887 0.0345 0.062 Uiso 1 1 calc R U . A 1
Cl1 Cl 1.0338(3) 0.7337(5) -0.01300(16) 0.0849(19) Uani 0.78(2) 1 d . . P B 1
Cl2 Cl 1.0230(3) 0.8971(4) 0.00248(9) 0.0787(15) Uani 0.78(2) 1 d . . P B 1
Cl3 Cl 0.9103(3) 0.7834(5) 0.01972(16) 0.0715(14) Uani 0.78(2) 1 d . . P B 1
Cl1' Cl 1.0337(12) 0.7131(18) -0.0051(6) 0.095(7) Uani 0.22(2) 1 d . . P B 2
Cl2' Cl 1.0341(17) 0.874(2) -0.0004(8) 0.173(14) Uani 0.22(2) 1 d . . P B 2
Cl3' Cl 0.9120(15) 0.809(3) 0.0163(7) 0.114(11) Uani 0.22(2) 1 d . . P B 2

loop_
_atom_site_aniso_label
_atom_site_aniso_U_11
_atom_site_aniso_U_22
_atom_site_aniso_U_33
_atom_site_aniso_U_23
_atom_site_aniso_U_13
_atom_site_aniso_U_12
C1A 0.0201(18) 0.025(2) 0.0191(19) -0.0022(16) 0.0069(14) -0.0010(15)
C1B 0.027(2) 0.0177(19) 0.027(2) 0.0028(16) 0.0054(16) 0.0011(16)
C2A 0.0239(19) 0.022(2) 0.0144(18) -0.0017(15) 0.0019(14) -0.0010(15)
C2B 0.0219(19) 0.0141(19) 0.033(2) -0.0031(16) 0.0040(16) 0.0013(15)
C3A 0.0239(19) 0.0189(19) 0.0198(19) 0.0000(15) 0.0025(15) 0.0005(15)
C3B 0.0198(18) 0.019(2) 0.030(2) -0.0020(16) -0.0001(15) 0.0025(15)
C4A 0.0209(18) 0.023(2) 0.023(2) -0.0015(16) 0.0029(15) -0.0016(15)
C4B 0.0236(19) 0.0166(19) 0.030(2) -0.0028(16) 0.0026(16) 0.0003(15)
C5A 0.0243(19) 0.025(2) 0.0177(18) 0.0016(16) 0.0040(15) -0.0001(16)
C5B 0.0209(19) 0.021(2) 0.027(2) -0.0037(16) 0.0014(15) 0.0030(15)
C6A 0.0239(19) 0.023(2) 0.0186(19) 0.0012(16) 0.0034(15) -0.0001(15)
C6B 0.0201(18) 0.021(2) 0.031(2) -0.0026(17) 0.0019(16) 0.0018(15)
C7A 0.032(2) 0.021(2) 0.0190(19) 0.0006(16) 0.0020(16) -0.0044(16)
C7B 0.0190(19) 0.020(2) 0.046(3) -0.0014(19) 0.0044(17) 0.0006(15)
C8A 0.031(2) 0.026(2) 0.0180(19) 0.0000(16) 0.0001(16) -0.0039(17)
C8B 0.0217(19) 0.018(2) 0.043(2) -0.0020(18) 0.0022(17) 0.0032(16)
C9A 0.036(2) 0.032(2) 0.026(2) 0.0086(18) 0.0065(18) 0.0055(19)
C9B 0.024(2) 0.029(2) 0.029(2) 0.0000(18) 0.0007(16) 0.0078(17)
C10A 0.030(2) 0.039(3) 0.022(2) 0.0062(18) 0.0031(16) 0.0072(18)
C10B 0.026(2) 0.026(2) 0.033(2) 0.0029(18) 0.0039(17) 0.0092(17)
C11A 0.040(2) 0.037(3) 0.021(2) 0.0017(18) 0.0031(17) -0.0001(19)
C11B 0.028(2) 0.026(2) 0.051(3) 0.000(2) 0.013(2) 0.0049(18)
C12A 0.035(2) 0.032(2) 0.044(3) 0.000(2) 0.015(2) -0.0068(19)
C12B 0.038(3) 0.035(3) 0.053(3) 0.009(2) 0.011(2) -0.009(2)
C13A 0.047(3) 0.028(2) 0.030(2) 0.0024(19) -0.0008(19) 0.002(2)
C13B 0.028(2) 0.034(3) 0.047(3) -0.001(2) -0.0022(19) 0.0065(19)
C14A 0.031(2) 0.067(4) 0.033(3) -0.001(2) 0.0043(19) 0.003(2)
C14B 0.055(3) 0.027(2) 0.049(3) 0.005(2) 0.018(2) 0.006(2)
C15A 0.046(3) 0.048(3) 0.068(4) 0.017(3) 0.034(3) 0.014(2)
C15B 0.039(3) 0.044(3) 0.036(3) -0.004(2) 0.003(2) 0.020(2)
C16A 0.058(3) 0.055(3) 0.020(2) 0.010(2) 0.008(2) 0.014(3)
C16B 0.044(3) 0.055(3) 0.038(3) 0.007(2) 0.012(2) -0.005(2)
C17A 0.055(3) 0.046(3) 0.035(3) 0.018(2) 0.016(2) 0.023(2)
C17B 0.030(2) 0.050(3) 0.032(2) 0.003(2) 0.0001(18) 0.014(2)
C18A 0.030(3) 0.105(5) 0.039(3) 0.000(3) 0.005(2) 0.015(3)
C18B 0.060(3) 0.034(3) 0.057(3) 0.009(2) 0.027(3) 0.011(2)
C19A 0.048(3) 0.065(4) 0.042(3) -0.024(3) 0.013(2) 0.004(3)
C19B 0.061(4) 0.063(4) 0.045(3) 0.000(3) 0.012(3) -0.002(3)
C20A 0.092(4) 0.038(3) 0.034(3) -0.013(2) -0.021(3) 0.006(3)
C20B 0.055(4) 0.056(5) 0.183(10) -0.087(6) 0.019(5) 0.001(3)
O1A 0.0233(13) 0.0273(15) 0.0259(14) -0.0037(12) 0.0076(11) -0.0001(11)
O1B 0.0333(15) 0.0242(15) 0.0305(16) 0.0029(12) 0.0068(12) 0.0035(12)
O2A 0.0290(14) 0.0213(14) 0.0162(13) 0.0000(11) 0.0021(10) -0.0037(11)
O2B 0.0214(13) 0.0188(14) 0.0330(15) -0.0049(12) 0.0052(11) 0.0006(11)
O3A 0.0323(15) 0.0199(14) 0.0194(13) 0.0013(11) 0.0010(11) 0.0017(11)
O3B 0.0212(13) 0.0233(15) 0.0341(16) -0.0044(12) -0.0027(11) 0.0062(11)
O4A 0.0263(14) 0.0252(15) 0.0221(14) -0.0062(12) 0.0038(11) -0.0020(11)
O4B 0.0276(14) 0.0192(14) 0.0359(16) -0.0051(12) 0.0007(12) 0.0000(11)
O5A 0.0375(16) 0.0303(16) 0.0148(13) 0.0025(12) 0.0049(11) 0.0048(13)
O5B 0.0244(14) 0.0252(15) 0.0282(15) -0.0050(12) 0.0013(11) 0.0076(11)
O6A 0.0290(14) 0.0251(15) 0.0222(14) 0.0049(12) 0.0036(11) 0.0065(11)
O6B 0.0244(14) 0.0266(15) 0.0268(15) -0.0017(12) 0.0009(11) 0.0087(11)
O7A 0.0298(15) 0.0232(15) 0.0326(16) -0.0004(12) 0.0075(12) -0.0073(12)
O7B 0.0238(14) 0.0233(15) 0.0493(19) 0.0004(14) 0.0030(13) -0.0053(12)
O8A 0.0266(14) 0.0314(16) 0.0254(15) 0.0020(12) 0.0009(11) -0.0020(12)
O8B 0.0308(15) 0.0189(14) 0.0393(17) 0.0025(12) 0.0060(12) 0.0019(12)
O9A 0.0366(16) 0.0349(17) 0.0369(17) 0.0091(14) 0.0151(13) 0.0057(14)
O9B 0.0254(14) 0.0388(18) 0.0296(16) 0.0039(13) 0.0032(12) 0.0005(13)
O10A 0.0286(16) 0.062(2) 0.0268(16) 0.0040(15) 0.0017(12) 0.0052(15)
O10B 0.0417(17) 0.0236(16) 0.0417(18) 0.0028(14) 0.0103(14) 0.0086(13)
O11A 0.048(2) 0.0287(18) 0.091(3) -0.0188(19) 0.0245(19) -0.0071(15)
O11B 0.068(3) 0.088(3) 0.044(2) 0.002(2) 0.0256(19) 0.008(2)
O12A 0.052(2) 0.056(2) 0.074(3) -0.002(2) 0.0006(19) 0.0275(19)
O12B 0.133(4) 0.034(2) 0.044(2) -0.0027(18) 0.003(2) 0.009(2)
O13A 0.051(2) 0.040(2) 0.049(2) -0.0173(16) 0.0148(16) 0.0060(16)
O13B 0.0321(17) 0.057(2) 0.053(2) -0.0104(18) 0.0067(15) -0.0178(16)
O14A 0.059(2) 0.0314(18) 0.048(2) -0.0054(15) 0.0072(17) -0.0133(16)
O14B 0.055(2) 0.085(3) 0.0310(18) -0.0114(19) 0.0068(16) -0.027(2)
F1A 0.085(3) 0.096(3) 0.064(2) -0.045(2) 0.0180(19) 0.026(2)
F1B 0.093(3) 0.096(3) 0.044(2) -0.0088(19) -0.0074(18) -0.008(2)
F2A 0.090(3) 0.074(2) 0.0391(17) -0.0139(17) 0.0041(17) 0.019(2)
F2B 0.061(2) 0.113(3) 0.071(2) -0.012(2) 0.0151(18) -0.024(2)
F3A 0.079(3) 0.125(4) 0.067(2) -0.023(2) 0.047(2) -0.043(2)
F3B 0.077(2) 0.060(2) 0.058(2) 0.0031(17) -0.0069(17) 0.0085(18)
F4A 0.081(3) 0.067(2) 0.070(2) -0.0100(19) -0.040(2) 0.019(2)
F4B 0.123(4) 0.044(3) 0.240(8) 0.033(4) 0.045(5) 0.041(3)
F5A 0.163(4) 0.060(2) 0.0268(16) 0.0038(16) 0.008(2) -0.001(2)
F5B 0.049(2) 0.114(4) 0.160(4) -0.085(3) 0.028(2) 0.009(2)
F6A 0.151(4) 0.050(2) 0.058(2) -0.0170(18) -0.048(2) -0.015(2)
F6B 0.094(3) 0.110(4) 0.212(6) -0.127(4) -0.005(4) 0.005(3)
S1A 0.0319(6) 0.0291(6) 0.0449(7) -0.0075(5) 0.0109(5) 0.0045(4)
S1B 0.0588(8) 0.0447(8) 0.0376(7) 0.0014(6) 0.0115(6) 0.0070(6)
S2A 0.0403(6) 0.0231(5) 0.0255(5) -0.0047(4) 0.0028(4) 0.0000(4)
S2B 0.0285(6) 0.0408(7) 0.0450(7) -0.0199(5) 0.0088(5) -0.0082(5)
C1 0.035(3) 0.092(5) 0.028(2) -0.002(3) 0.003(2) 0.003(3)
Cl1 0.0719(19) 0.133(4) 0.047(2) -0.031(2) -0.0007(14) 0.041(3)
Cl2 0.097(2) 0.083(3) 0.055(2) 0.0143(18) 0.0035(19) -0.0093(18)
Cl3 0.0353(16) 0.121(3) 0.058(2) 0.0047(18) 0.0077(12) -0.0073(17)
Cl1' 0.101(10) 0.123(13) 0.054(10) -0.031(9) -0.011(6) -0.033(10)
Cl2' 0.118(13) 0.137(19) 0.23(3) 0.121(17) -0.103(15) -0.063(12)
Cl3' 0.076(10) 0.21(3) 0.056(9) -0.034(14) 0.020(6) 0.034(13)

loop_
_atom_type_symbol
_atom_type_description
_atom_type_scat_dispersion_real
_atom_type_scat_dispersion_imag
_atom_type_scat_source
C C 0.0033 0.0016 'International Tables Vol C Tables 4.2.6.8 and 6.1.1.4'
H H 0.0000 0.0000 'International Tables Vol C Tables 4.2.6.8 and 6.1.1.4'
O O 0.0106 0.0060 'International Tables Vol C Tables 4.2.6.8 and 6.1.1.4'
F F 0.0171 0.0103 'International Tables Vol C Tables 4.2.6.8 and 6.1.1.4'
S S 0.1246 0.1234 'International Tables Vol C Tables 4.2.6.8 and 6.1.1.4'
Cl Cl 0.1484 0.1585 'International Tables Vol C Tables 4.2.6.8 and 6.1.1.4'

loop_
_geom_angle_atom_site_label_1
_geom_angle_atom_site_label_2
_geom_angle_atom_site_label_3
_geom_angle
O1A C1A C2A 107.0(3)
O1A C1A C6A 106.1(3)
C2A C1A C6A 109.0(3)
O1A C1A H1A 111.5
C2A C1A H1A 111.5
C6A C1A H1A 111.5
O1B C1B C6B 106.6(3)
O1B C1B C2B 107.6(3)
C6B C1B C2B 108.5(3)
O1B C1B H1B 111.3
C6B C1B H1B 111.3
C2B C1B H1B 111.3
O2A C2A C1A 109.0(3)
O2A C2A C3A 109.5(3)
C1A C2A C3A 109.8(3)
O2A C2A H2A 109.5
C1A C2A H2A 109.5
C3A C2A H2A 109.5
O2B C2B C3B 108.6(3)
O2B C2B C1B 108.8(3)
C3B C2B C1B 111.1(3)
O2B C2B H2B 109.5
C3B C2B H2B 109.5
C1B C2B H2B 109.5
O3A C3A C4A 109.5(3)
O3A C3A C2A 109.2(3)
C4A C3A C2A 112.2(3)
O3A C3A H3A 108.6
C4A C3A H3A 108.6
C2A C3A H3A 108.6
O3B C3B C4B 109.1(3)
O3B C3B C2B 108.7(3)
C4B C3B C2B 111.8(3)
O3B C3B H3B 109.1
C4B C3B H3B 109.1
C2B C3B H3B 109.1
O4A C4A C3A 107.6(3)
O4A C4A C5A 107.5(3)
C3A C4A C5A 108.5(3)
O4A C4A H4A 111.0
C3A C4A H4A 111.0
C5A C4A H4A 111.0
O4B C4B C3B 108.1(3)
O4B C4B C5B 107.5(3)
C3B C4B C5B 108.0(3)
O4B C4B H4B 111.0
C3B C4B H4B 111.0
C5B C4B H4B 111.0
O5A C5A C4A 109.3(3)
O5A C5A C6A 108.0(3)
C4A C5A C6A 112.0(3)
O5A C5A H5A 109.2
C4A C5A H5A 109.2
C6A C5A H5A 109.2
O5B C5B C4B 109.0(3)
O5B C5B C6B 109.6(3)
C4B C5B C6B 112.2(3)
O5B C5B H5B 108.6
C4B C5B H5B 108.6
C6B C5B H5B 108.6
O6A C6A C1A 108.8(3)
O6A C6A C5A 108.9(3)
C1A C6A C5A 111.5(3)
O6A C6A H6A 109.2
C1A C6A H6A 109.2
C5A C6A H6A 109.2
O6B C6B C1B 109.2(3)
O6B C6B C5B 109.7(3)
C1B C6B C5B 110.1(3)
O6B C6B H6B 109.3
C1B C6B H6B 109.3
C5B C6B H6B 109.3
O7A C7A O2A 110.1(3)
O7A C7A C11A 113.5(3)
O2A C7A C11A 105.4(3)
O7A C7A C8A 104.6(3)
O2A C7A C8A 109.5(3)
C11A C7A C8A 113.6(3)
O7B C7B O2B 109.5(3)
O7B C7B C11B 113.0(3)
O2B C7B C11B 105.0(3)
O7B C7B C8B 105.7(3)
O2B C7B C8B 109.8(3)
C11B C7B C8B 113.9(4)
O8A C8A O3A 109.8(3)
O8A C8A C13A 112.6(3)
O3A C8A C13A 106.2(3)
O8A C8A C7A 105.6(3)
O3A C8A C7A 109.5(3)
C13A C8A C7A 113.1(3)
O8B C8B O3B 109.5(3)
O8B C8B C13B 113.7(3)
O3B C8B C13B 105.6(3)
O8B C8B C7B 104.7(3)
O3B C8B C7B 110.0(3)
C13B C8B C7B 113.3(3)
O9A C9A O5A 109.5(3)
O9A C9A C16A 114.1(4)
O5A C9A C16A 105.1(4)
O9A C9A C10A 105.3(4)
O5A C9A C10A 110.7(3)
C16A C9A C10A 112.2(4)
O9B C9B O5B 110.4(3)
O9B C9B C15B 114.1(4)
O5B C9B C15B 105.0(3)
O9B C9B C10B 104.2(3)
O5B C9B C10B 110.3(3)
C15B C9B C10B 113.0(4)
O10A C10A O6A 109.8(3)
O10A C10A C17A 113.7(4)
O6A C10A C17A 104.9(4)
O10A C10A C9A 105.0(4)
O6A C10A C9A 109.9(3)
C17A C10A C9A 113.6(4)
O10B C10B O6B 110.4(3)
O10B C10B C17B 114.4(4)
O6B C10B C17B 104.5(3)
O10B C10B C9B 104.5(3)
O6B C10B C9B 109.5(3)
C17B C10B C9B 113.5(3)
C7A C11A H11A 109.5
C7A C11A H11B 109.5
H11A C11A H11B 109.5
C7A C11A H11C 109.5
H11A C11A H11C 109.5
H11B C11A H11C 109.5
C7B C11B H11D 109.5
C7B C11B H11E 109.5
H11D C11B H11E 109.5
C7B C11B H11F 109.5
H11D C11B H11F 109.5
H11E C11B H11F 109.5
O7A C12A H12A 109.5
O7A C12A H12B 109.5
H12A C12A H12B 109.5
O7A C12A H12C 109.5
H12A C12A H12C 109.5
H12B C12A H12C 109.5
O7B C12B H12D 109.5
O7B C12B H12E 109.5
H12D C12B H12E 109.5
O7B C12B H12F 109.5
H12D C12B H12F 109.5
H12E C12B H12F 109.5
C8A C13A H13A 109.5
C8A C13A H13B 109.5
H13A C13A H13B 109.5
C8A C13A H13C 109.5
H13A C13A H13C 109.5
H13B C13A H13C 109.5
C8B C13B H13D 109.5
C8B C13B H13E 109.5
H13D C13B H13E 109.5
C8B C13B H13F 109.5
H13D C13B H13F 109.5
H13E C13B H13F 109.5
O8A C14A H14A 109.5
O8A C14A H14B 109.5
H14A C14A H14B 109.5
O8A C14A H14C 109.5
H14A C14A H14C 109.5
H14B C14A H14C 109.5
O8B C14B H14D 109.5
O8B C14B H14E 109.5
H14D C14B H14E 109.5
O8B C14B H14F 109.5
H14D C14B H14F 109.5
H14E C14B H14F 109.5
O9A C15A H15A 109.5
O9A C15A H15B 109.5
H15A C15A H15B 109.5
O9A C15A H15C 109.5
H15A C15A H15C 109.5
H15B C15A H15C 109.5
C9B C15B H15D 109.5
C9B C15B H15E 109.5
H15D C15B H15E 109.5
C9B C15B H15F 109.5
H15D C15B H15F 109.5
H15E C15B H15F 109.5
C9A C16A H16A 109.5
C9A C16A H16B 109.5
H16A C16A H16B 109.5
C9A C16A H16C 109.5
H16A C16A H16C 109.5
H16B C16A H16C 109.5
O9B C16B H16D 109.5
O9B C16B H16E 109.5
H16D C16B H16E 109.5
O9B C16B H16F 109.5
H16D C16B H16F 109.5
H16E C16B H16F 109.5
C10A C17A H17A 109.5
C10A C17A H17B 109.5
H17A C17A H17B 109.5
C10A C17A H17C 109.5
H17A C17A H17C 109.5
H17B C17A H17C 109.5
C10B C17B H17D 109.5
C10B C17B H17E 109.5
H17D C17B H17E 109.5
C10B C17B H17F 109.5
H17D C17B H17F 109.5
H17E C17B H17F 109.5
O10A C18A H18A 109.5
O10A C18A H18B 109.5
H18A C18A H18B 109.5
O10A C18A H18C 109.5
H18A C18A H18C 109.5
H18B C18A H18C 109.5
O10B C18B H18D 109.5
O10B C18B H18E 109.5
H18D C18B H18E 109.5
O10B C18B H18F 109.5
H18D C18B H18F 109.5
H18E C18B H18F 109.5
F3A C19A F2A 108.3(5)
F3A C19A F1A 109.1(4)
F2A C19A F1A 108.1(4)
F3A C19A S1A 110.6(4)
F2A C19A S1A 111.4(4)
F1A C19A S1A 109.2(4)
F3B C19B F1B 109.2(5)
F3B C19B F2B 109.2(5)
F1B C19B F2B 107.6(5)
F3B C19B S1B 111.8(4)
F1B C19B S1B 108.4(4)
F2B C19B S1B 110.7(4)
F5A C20A F4A 108.8(5)
F5A C20A F6A 109.1(5)
F4A C20A F6A 109.2(6)
F5A C20A S2A 111.0(4)
F4A C20A S2A 110.4(4)
F6A C20A S2A 108.2(4)
F4B C20B F5B 109.7(8)
F4B C20B F6B 112.0(8)
F5B C20B F6B 106.7(8)
F4B C20B S2B 112.4(6)
F5B C20B S2B 110.3(6)
F6B C20B S2B 105.5(6)
C1A O1A S1A 122.3(2)
C1B O1B S1B 123.4(3)
C2A O2A C7A 112.1(3)
C2B O2B C7B 111.7(3)
C3A O3A C8A 112.5(3)
C3B O3B C8B 112.6(3)
C4A O4A S2A 122.6(2)
C4B O4B S2B 120.9(3)
C5A O5A C9A 112.3(3)
C5B O5B C9B 113.0(3)
C6A O6A C10A 112.1(3)
C6B O6B C10B 112.2(3)
C7A O7A C12A 115.3(3)
C7B O7B C12B 115.3(3)
C8A O8A C14A 115.9(3)
C8B O8B C14B 115.8(3)
C9A O9A C15A 116.3(4)
C9B O9B C16B 116.5(3)
C10A O10A C18A 116.2(4)
C10B O10B C18B 116.0(4)
O11A S1A O12A 122.1(3)
O11A S1A O1A 112.05(18)
O12A S1A O1A 108.6(2)
O11A S1A C19A 107.5(3)
O12A S1A C19A 105.9(3)
O1A S1A C19A 97.8(2)
O12B S1B O11B 121.3(3)
O12B S1B O1B 111.9(2)
O11B S1B O1B 108.8(2)
O12B S1B C19B 107.5(3)
O11B S1B C19B 105.2(3)
O1B S1B C19B 99.7(2)
O14A S2A O13A 121.4(2)
O14A S2A O4A 107.52(18)
O13A S2A O4A 112.19(18)
O14A S2A C20A 104.7(3)
O13A S2A C20A 107.6(3)
O4A S2A C20A 101.3(2)
O13B S2B O14B 121.4(2)
O13B S2B O4B 108.39(19)
O14B S2B O4B 112.36(19)
O13B S2B C20B 104.6(3)
O14B S2B C20B 108.0(4)
O4B S2B C20B 99.6(3)
Cl2' C1 Cl3' 106.5(15)
Cl1 C1 Cl3 110.0(5)
Cl2' C1 Cl1' 111.8(17)
Cl3' C1 Cl1' 115.3(16)
Cl1 C1 Cl2 109.5(4)
Cl3 C1 Cl2 111.0(4)
Cl1 C1 H1 108.7
Cl3 C1 H1 108.7
Cl2 C1 H1 108.7

loop_
_geom_bond_atom_site_label_1
_geom_bond_atom_site_label_2
_geom_bond_distance
C1A O1A 1.479(4)
C1A C2A 1.509(5)
C1A C6A 1.513(5)
C1A H1A 1.0000
C1B O1B 1.474(5)
C1B C6B 1.509(5)
C1B C2B 1.517(5)
C1B H1B 1.0000
C2A O2A 1.417(4)
C2A C3A 1.523(5)
C2A H2A 1.0000
C2B O2B 1.425(4)
C2B C3B 1.514(6)
C2B H2B 1.0000
C3A O3A 1.428(5)
C3A C4A 1.502(5)
C3A H3A 1.0000
C3B O3B 1.424(5)
C3B C4B 1.512(5)
C3B H3B 1.0000
C4A O4A 1.489(4)
C4A C5A 1.509(5)
C4A H4A 1.0000
C4B O4B 1.482(5)
C4B C5B 1.513(5)
C4B H4B 1.0000
C5A O5A 1.420(5)
C5A C6A 1.518(5)
C5A H5A 1.0000
C5B O5B 1.424(5)
C5B C6B 1.516(6)
C5B H5B 1.0000
C6A O6A 1.419(5)
C6A H6A 1.0000
C6B O6B 1.420(5)
C6B H6B 1.0000
C7A O7A 1.411(5)
C7A O2A 1.429(5)
C7A C11A 1.516(5)
C7A C8A 1.551(6)
C7B O7B 1.419(5)
C7B O2B 1.442(5)
C7B C11B 1.510(6)
C7B C8B 1.547(6)
C8A O8A 1.414(5)
C8A O3A 1.440(5)
C8A C13A 1.512(6)
C8B O8B 1.409(5)
C8B O3B 1.438(5)
C8B C13B 1.517(6)
C9A O9A 1.401(5)
C9A O5A 1.447(5)
C9A C16A 1.520(6)
C9A C10A 1.546(6)
C9B O9B 1.406(5)
C9B O5B 1.435(5)
C9B C15B 1.514(6)
C9B C10B 1.554(6)
C10A O10A 1.417(5)
C10A O6A 1.438(5)
C10A C17A 1.504(7)
C10B O10B 1.403(5)
C10B O6B 1.436(5)
C10B C17B 1.517(6)
C11A H11A 0.9800
C11A H11B 0.9800
C11A H11C 0.9800
C11B H11D 0.9800
C11B H11E 0.9800
C11B H11F 0.9800
C12A O7A 1.434(5)
C12A H12A 0.9800
C12A H12B 0.9800
C12A H12C 0.9800
C12B O7B 1.429(6)
C12B H12D 0.9800
C12B H12E 0.9800
C12B H12F 0.9800
C13A H13A 0.9800
C13A H13B 0.9800
C13A H13C 0.9800
C13B H13D 0.9800
C13B H13E 0.9800
C13B H13F 0.9800
C14A O8A 1.437(5)
C14A H14A 0.9800
C14A H14B 0.9800
C14A H14C 0.9800
C14B O8B 1.430(6)
C14B H14D 0.9800
C14B H14E 0.9800
C14B H14F 0.9800
C15A O9A 1.423(5)
C15A H15A 0.9800
C15A H15B 0.9800
C15A H15C 0.9800
C15B H15D 0.9800
C15B H15E 0.9800
C15B H15F 0.9800
C16A H16A 0.9800
C16A H16B 0.9800
C16A H16C 0.9800
C16B O9B 1.433(6)
C16B H16D 0.9800
C16B H16E 0.9800
C16B H16F 0.9800
C17A H17A 0.9800
C17A H17B 0.9800
C17A H17C 0.9800
C17B H17D 0.9800
C17B H17E 0.9800
C17B H17F 0.9800
C18A O10A 1.421(6)
C18A H18A 0.9800
C18A H18B 0.9800
C18A H18C 0.9800
C18B O10B 1.422(6)
C18B H18D 0.9800
C18B H18E 0.9800
C18B H18F 0.9800
C19A F3A 1.313(7)
C19A F2A 1.315(7)
C19A F1A 1.326(6)
C19A S1A 1.817(6)
C19B F3B 1.283(7)
C19B F1B 1.337(7)
C19B F2B 1.338(7)
C19B S1B 1.813(6)
C20A F5A 1.308(8)
C20A F4A 1.313(7)
C20A F6A 1.314(6)
C20A S2A 1.846(5)
C20B F4B 1.270(13)
C20B F5B 1.319(9)
C20B F6B 1.346(9)
C20B S2B 1.818(7)
O1A S1A 1.554(3)
O1B S1B 1.565(3)
O4A S2A 1.544(3)
O4B S2B 1.552(3)
O11A S1A 1.409(4)
O11B S1B 1.436(4)
O12A S1A 1.414(4)
O12B S1B 1.405(4)
O13A S2A 1.411(3)
O13B S2B 1.408(3)
O14A S2A 1.405(4)
O14B S2B 1.427(4)
C1 Cl2' 1.52(3)
C1 Cl3' 1.69(3)
C1 Cl1 1.727(7)
C1 Cl3 1.757(7)
C1 Cl1' 1.77(2)
C1 Cl2 1.780(9)
C1 H1 1.0000

loop_
_geom_hbond_atom_site_label_D
_geom_hbond_atom_site_label_H
_geom_hbond_atom_site_label_A
_geom_hbond_distance_DH
_geom_hbond_distance_HA
_geom_hbond_distance_DA
_geom_hbond_angle_DHA
_geom_hbond_site_symmetry_A
C4A H4A O13B 1.00 2.50 3.115(5) 119.6 3_445
C4B H4B O14A 1.00 2.39 3.127(5) 130.0 .
C12A H12A O2B 0.98 2.49 3.405(5) 154.8 .
C12A H12C Cl1 0.98 2.78 3.565(7) 137.2 5_765
C12B H12D O2A 0.98 2.53 3.448(5) 156.1 3
C15A H15A F6A 0.98 2.49 3.048(7) 116.2 4_645
C17A H17B F6B 0.98 2.58 3.405(6) 142.4 1_545
C17B H17F Cl3' 0.98 2.94 3.86(3) 156.4 7_665
C1 H1 O8A 1.00 2.30 3.280(6) 167.4 3

loop_
_geom_torsion_atom_site_label_1
_geom_torsion_atom_site_label_2
_geom_torsion_atom_site_label_3
_geom_torsion_atom_site_label_4
_geom_torsion
O1A C1A C2A O2A 67.8(4)
C6A C1A C2A O2A -177.8(3)
O1A C1A C2A C3A -172.2(3)
C6A C1A C2A C3A -57.9(4)
O1B C1B C2B O2B -67.4(4)
C6B C1B C2B O2B 177.5(3)
O1B C1B C2B C3B 173.1(3)
C6B C1B C2B C3B 58.0(4)
O2A C2A C3A O3A -58.8(4)
C1A C2A C3A O3A -178.4(3)
O2A C2A C3A C4A 179.7(3)
C1A C2A C3A C4A 60.0(4)
O2B C2B C3B O3B 61.6(4)
C1B C2B C3B O3B -178.8(3)
O2B C2B C3B C4B -178.0(3)
C1B C2B C3B C4B -58.4(4)
O3A C3A C4A O4A -62.7(4)
C2A C3A C4A O4A 58.7(4)
O3A C3A C4A C5A -178.7(3)
C2A C3A C4A C5A -57.3(4)
O3B C3B C4B O4B 60.3(4)
C2B C3B C4B O4B -60.0(4)
O3B C3B C4B C5B 176.2(3)
C2B C3B C4B C5B 56.0(4)
O4A C4A C5A O5A 58.8(4)
C3A C4A C5A O5A 174.9(3)
O4A C4A C5A C6A -60.8(4)
C3A C4A C5A C6A 55.3(4)
O4B C4B C5B O5B -62.2(4)
C3B C4B C5B O5B -178.6(3)
O4B C4B C5B C6B 59.4(4)
C3B C4B C5B C6B -57.0(4)
O1A C1A C6A O6A -68.0(4)
C2A C1A C6A O6A 177.1(3)
O1A C1A C6A C5A 171.9(3)
C2A C1A C6A C5A 57.0(4)
O5A C5A C6A O6A 62.9(4)
C4A C5A C6A O6A -176.8(3)
O5A C5A C6A C1A -177.1(3)
C4A C5A C6A C1A -56.8(4)
O1B C1B C6B O6B 65.6(4)
C2B C1B C6B O6B -178.7(3)
O1B C1B C6B C5B -173.9(3)
C2B C1B C6B C5B -58.2(4)
O5B C5B C6B O6B -58.8(4)
C4B C5B C6B O6B 179.9(3)
O5B C5B C6B C1B -179.0(3)
C4B C5B C6B C1B 59.7(4)
O7A C7A C8A O8A 178.1(3)
O2A C7A C8A O8A -63.9(4)
C11A C7A C8A O8A 53.7(4)
O7A C7A C8A O3A -63.7(4)
O2A C7A C8A O3A 54.3(4)
C11A C7A C8A O3A 171.9(3)
O7A C7A C8A C13A 54.5(4)
O2A C7A C8A C13A 172.5(3)
C11A C7A C8A C13A -69.9(4)
O7B C7B C8B O8B -176.4(3)
O2B C7B C8B O8B 65.6(4)
C11B C7B C8B O8B -51.8(4)
O7B C7B C8B O3B 66.0(4)
O2B C7B C8B O3B -52.1(4)
C11B C7B C8B O3B -169.4(3)
O7B C7B C8B C13B -51.9(4)
O2B C7B C8B C13B -170.0(3)
C11B C7B C8B C13B 72.7(5)
O9A C9A C10A O10A -174.0(3)
O5A C9A C10A O10A 67.8(4)
C16A C9A C10A O10A -49.3(5)
O9A C9A C10A O6A 68.0(4)
O5A C9A C10A O6A -50.3(5)
C16A C9A C10A O6A -167.3(4)
O9A C9A C10A C17A -49.1(5)
O5A C9A C10A C17A -167.4(4)
C16A C9A C10A C17A 75.6(5)
O9B C9B C10B O10B 175.7(3)
O5B C9B C10B O10B -65.8(4)
C15B C9B C10B O10B 51.3(4)
O9B C9B C10B O6B -66.0(4)
O5B C9B C10B O6B 52.5(4)
C15B C9B C10B O6B 169.7(3)
O9B C9B C10B C17B 50.4(4)
O5B C9B C10B C17B 168.9(3)
C15B C9B C10B C17B -74.0(5)
C2A C1A O1A S1A -139.3(3)
C6A C1A O1A S1A 104.5(3)
C6B C1B O1B S1B -135.4(3)
C2B C1B O1B S1B 108.3(3)
C1A C2A O2A C7A -179.4(3)
C3A C2A O2A C7A 60.5(4)
O7A C7A O2A C2A 56.4(4)
C11A C7A O2A C2A 179.2(3)
C8A C7A O2A C2A -58.1(4)
C3B C2B O2B C7B -61.6(4)
C1B C2B O2B C7B 177.4(3)
O7B C7B O2B C2B -58.7(4)
C11B C7B O2B C2B 179.7(3)
C8B C7B O2B C2B 56.9(4)
C4A C3A O3A C8A -178.6(3)
C2A C3A O3A C8A 58.2(4)
O8A C8A O3A C3A 59.4(4)
C13A C8A O3A C3A -178.5(3)
C7A C8A O3A C3A -56.1(4)
C4B C3B O3B C8B 177.8(3)
C2B C3B O3B C8B -60.1(4)
O8B C8B O3B C3B -59.2(4)
C13B C8B O3B C3B 178.0(3)
C7B C8B O3B C3B 55.4(4)
C3A C4A O4A S2A 122.0(3)
C5A C4A O4A S2A -121.2(3)
C3B C4B O4B S2B -106.0(3)
C5B C4B O4B S2B 137.6(3)
C4A C5A O5A C9A 177.6(3)
C6A C5A O5A C9A -60.4(4)
O9A C9A O5A C5A -60.8(4)
C16A C9A O5A C5A 176.2(3)
C10A C9A O5A C5A 54.9(4)
C4B C5B O5B C9B -179.2(3)
C6B C5B O5B C9B 57.6(4)
O9B C9B O5B C5B 59.9(4)
C15B C9B O5B C5B -176.7(3)
C10B C9B O5B C5B -54.7(4)
C1A C6A O6A C10A 176.3(3)
C5A C6A O6A C10A -62.0(4)
O10A C10A O6A C6A -59.6(4)
C17A C10A O6A C6A 177.9(3)
C9A C10A O6A C6A 55.4(4)
C1B C6B O6B C10B -179.1(3)
C5B C6B O6B C10B 60.2(4)
O10B C10B O6B C6B 57.9(4)
C17B C10B O6B C6B -178.7(3)
C9B C10B O6B C6B -56.7(4)
O2A C7A O7A C12A 57.1(4)
C11A C7A O7A C12A -60.8(5)
C8A C7A O7A C12A 174.7(3)
O2B C7B O7B C12B -60.8(4)
C11B C7B O7B C12B 55.9(5)
C8B C7B O7B C12B -178.9(3)
O3A C8A O8A C14A 58.1(4)
C13A C8A O8A C14A -60.0(5)
C7A C8A O8A C14A 176.1(3)
O3B C8B O8B C14B -61.6(4)
C13B C8B O8B C14B 56.3(5)
C7B C8B O8B C14B -179.6(3)
O5A C9A O9A C15A -62.5(5)
C16A C9A O9A C15A 55.0(5)
C10A C9A O9A C15A 178.5(4)
O5B C9B O9B C16B 60.2(4)
C15B C9B O9B C16B -57.7(5)
C10B C9B O9B C16B 178.6(3)
O6A C10A O10A C18A -58.3(5)
C17A C10A O10A C18A 58.8(5)
C9A C10A O10A C18A -176.4(4)
O6B C10B O10B C18B 61.6(4)
C17B C10B O10B C18B -55.9(5)
C9B C10B O10B C18B 179.3(3)
C1A O1A S1A O11A 8.5(4)
C1A O1A S1A O12A -129.4(3)
C1A O1A S1A C19A 120.9(3)
F3A C19A S1A O11A 170.2(4)
F2A C19A S1A O11A 49.6(5)
F1A C19A S1A O11A -69.7(4)
F3A C19A S1A O12A -57.8(5)
F2A C19A S1A O12A -178.4(4)
F1A C19A S1A O12A 62.3(4)
F3A C19A S1A O1A 54.1(4)
F2A C19A S1A O1A -66.5(4)
F1A C19A S1A O1A 174.2(4)
C1B O1B S1B O12B -10.4(4)
C1B O1B S1B O11B -147.1(3)
C1B O1B S1B C19B 103.1(3)
F3B C19B S1B O12B 164.3(4)
F1B C19B S1B O12B -75.3(5)
F2B C19B S1B O12B 42.4(5)
F3B C19B S1B O11B -65.1(5)
F1B C19B S1B O11B 55.2(5)
F2B C19B S1B O11B 172.9(4)
F3B C19B S1B O1B 47.5(4)
F1B C19B S1B O1B 167.9(4)
F2B C19B S1B O1B -74.4(4)
C4A O4A S2A O14A -141.4(3)
C4A O4A S2A O13A -5.5(3)
C4A O4A S2A C20A 109.0(3)
F5A C20A S2A O14A 163.2(4)
F4A C20A S2A O14A -76.0(5)
F6A C20A S2A O14A 43.5(5)
F5A C20A S2A O13A 32.7(4)
F4A C20A S2A O13A 153.5(4)
F6A C20A S2A O13A -86.9(5)
F5A C20A S2A O4A -85.1(4)
F4A C20A S2A O4A 35.7(5)
F6A C20A S2A O4A 155.2(5)
C4B O4B S2B O13B 133.4(3)
C4B O4B S2B O14B -3.5(3)
C4B O4B S2B C20B -117.6(4)
F4B C20B S2B O13B 60.0(6)
F5B C20B S2B O13B -177.2(6)
F6B C20B S2B O13B -62.3(8)
F4B C20B S2B O14B -169.4(5)
F5B C20B S2B O14B -46.6(8)
F6B C20B S2B O14B 68.3(7)
F4B C20B S2B O4B -52.0(6)
F5B C20B S2B O4B 70.8(7)
F6B C20B S2B O4B -174.3(7)
